data_1547915
loop_
_publ_author_name
'Lim, Ngiap-Kie'
'Weiss, Patrick'
'Li, Beryl X.'
'McCulley, Christina H.'
'Hare, Stephanie R.'
'Bensema, Bronwyn L.'
'Palazzo, Teresa A.'
'Tantillo, Dean J.'
'Zhang, Haiming'
'Gosselin, Francis'

_publ_section_title
;
 Synthesis of Highly Stereodefined Tetrasubstituted Acyclic All-Carbon
 Olefins via a Syn-Elimination Approach.
;
_journal_issue 22
_journal_name_full 'Organic letters'
_journal_page_first 6212
_journal_page_last 6215
_journal_paper_doi 10.1021/acs.orglett.7b03141
_journal_volume 19
_journal_year 2017
_chemical_absolute_configuration ad
_chemical_formula_sum 'C23 H24 O'
_chemical_formula_weight 316.42
_chemical_name_common 60473-81
_chemical_name_systematic gene578
_space_group.centring_type P

_space_group_crystal_system monoclinic
_space_group_IT_number 4
_space_group_name_Hall 'P 2yb'
_space_group_name_H-M_alt 'P 1 21 1'
_symmetry_space_group_name_Hall 'P 2yb'
_symmetry_space_group_name_H-M 'P 1 21 1'
_atom_sites_solution_hydrogens geom
_atom_sites_solution_primary iterative
_atom_sites_solution_secondary difmap
_audit_creation_method SHELXL-2014/7
_cell_angle_alpha 90
_cell_angle_beta 90.887(2)
_cell_angle_gamma 90
_cell_formula_units_Z 4
_cell_length_a 5.9827(2)
_cell_length_b 25.0699(7)
_cell_length_c 11.6168(3)
_cell_measurement_reflns_used 9863
_cell_measurement_temperature 100(2)
_cell_measurement_theta_max 68.30
_cell_measurement_theta_min 3.53
_cell_volume 1742.14(9)
_computing_cell_refinement 'Bruker SAINT'
_computing_data_collection 'Bruker APEX2'
_computing_data_reduction 'Bruker SAINT'
_computing_molecular_graphics ORTEP-32
_computing_publication_material WinGX
_computing_structure_refinement SHELXL-2014
_computing_structure_solution SHELXT-2014
_diffrn_ambient_temperature 100(2)
_diffrn_detector_area_resol_mean 8.366
_diffrn_measured_fraction_theta_full 0.994
_diffrn_measured_fraction_theta_max 0.998
_diffrn_measurement_device_type 'Bruker APEX-II CCD'
_diffrn_measurement_method '\f and \w scans'
_diffrn_radiation_type CuK\a
_diffrn_radiation_wavelength 1.54178
_diffrn_reflns_av_R_equivalents 0.0568
_diffrn_reflns_av_unetI/netI 0.0428
_diffrn_reflns_Laue_measured_fraction_full 0.994
_diffrn_reflns_Laue_measured_fraction_max 0.998
_diffrn_reflns_limit_h_max 7
_diffrn_reflns_limit_h_min -7
_diffrn_reflns_limit_k_max 29
_diffrn_reflns_limit_k_min -30
_diffrn_reflns_limit_l_max 13
_diffrn_reflns_limit_l_min -13
_diffrn_reflns_number 24646
_diffrn_reflns_point_group_measured_fraction_full 0.997
_diffrn_reflns_point_group_measured_fraction_max 0.999
_diffrn_reflns_theta_full 25.000
_diffrn_reflns_theta_max 68.363
_diffrn_reflns_theta_min 3.526
_diffrn_source 'microfocus rotating anode'
_exptl_absorpt_coefficient_mu 0.548
_exptl_absorpt_correction_T_max 0.929
_exptl_absorpt_correction_T_min 0.798
_exptl_absorpt_correction_type multi-scan
_exptl_absorpt_process_details SADABS
_exptl_crystal_colour colorless
_exptl_crystal_density_diffrn 1.206
_exptl_crystal_description rod
_exptl_crystal_F_000 680
_exptl_crystal_size_max 0.080
_exptl_crystal_size_mid 0.060
_exptl_crystal_size_min 0.030
_refine_diff_density_max 0.129
_refine_diff_density_min -0.171
_refine_diff_density_rms 0.034
_refine_ls_abs_structure_details
; 
 Refined as an inversion twin. 
;
_refine_ls_abs_structure_Flack 0.1(3)
_refine_ls_extinction_method none
_refine_ls_goodness_of_fit_ref 1.043
_refine_ls_hydrogen_treatment constr
_refine_ls_matrix_type full
_refine_ls_number_parameters 440
_refine_ls_number_reflns 6277
_refine_ls_number_restraints 1
_refine_ls_restrained_S_all 1.043
_refine_ls_R_factor_all 0.0377
_refine_ls_R_factor_gt 0.0337
_refine_ls_shift/su_max 0.000
_refine_ls_shift/su_mean 0.000
_refine_ls_structure_factor_coef Fsqd
_refine_ls_weighting_details 'w=1/[\s^2^(Fo^2^)+(0.0392P)^2^+0.1263P] where P=(Fo^2^+2Fc^2^)/3'
_refine_ls_weighting_scheme calc
_refine_ls_wR_factor_gt 0.0772
_refine_ls_wR_factor_ref 0.0794
_reflns_Friedel_coverage 0.953
_reflns_Friedel_fraction_full 1.000
_reflns_Friedel_fraction_max 0.999
_reflns_number_gt 5805
_reflns_number_total 6277
_reflns_threshold_expression 'I > 2\s(I)'
_cod_data_source_file ol7b03141_si_014.cif
_cod_data_source_block 60473-81
_cod_depositor_comments
;
The following automatic conversions were performed:

'_space_group.centring_type' value 'primitive' was replaced with the
value 'P' as specified in the replacement file
'/home/antanas/src/cod-tools/trunk/data/replacement-values/replacement_values.lst'.

Automatic conversion script
Id: cif_fix_values 5642 2017-10-24 12:04:52Z antanas 

 Adding full bibliography for 1547906--1547941.cif.
;
_cod_database_code 1547915
_shelx_shelxl_version_number 2014/7
_shelx_space_group_comment
; 
The symmetry employed for this shelxl refinement is uniquely defined 
by the following loop, which should always be used as a source of 
symmetry information in preference to the above space-group names. 
They are only intended as comments. 
;
_shelx_estimated_absorpt_t_min 0.957
_shelx_estimated_absorpt_t_max 0.984

loop_
_space_group_symop_operation_xyz
'x, y, z'
'-x, y+1/2, -z'

loop_
_atom_site_label
_atom_site_type_symbol
_atom_site_fract_x
_atom_site_fract_y
_atom_site_fract_z
_atom_site_U_iso_or_equiv
_atom_site_adp_type
_atom_site_occupancy
_atom_site_site_symmetry_order
_atom_site_calc_flag
_atom_site_refinement_flags_posn
_atom_site_refinement_flags_adp
C1 C 0.2654(4) 0.36324(10) 0.0364(2) 0.0210(5) Uani 1 1 d . .
C2 C 0.4216(4) 0.34775(10) 0.1401(2) 0.0211(5) Uani 1 1 d . .
H2 H 0.5755 0.3603 0.1215 0.025 Uiso 1 1 calc R U
C3 C 0.4342(4) 0.28712(10) 0.1581(2) 0.0234(5) Uani 1 1 d . .
H3A H 0.2923 0.2745 0.1913 0.028 Uiso 1 1 calc R U
H3B H 0.4518 0.2695 0.0825 0.028 Uiso 1 1 calc R U
C4 C 0.6276(4) 0.27101(10) 0.2374(2) 0.0246(5) Uani 1 1 d . .
H4A H 0.7695 0.2790 0.2000 0.037 Uiso 1 1 calc R U
H4B H 0.6190 0.2327 0.2534 0.037 Uiso 1 1 calc R U
H4C H 0.6189 0.2909 0.3097 0.037 Uiso 1 1 calc R U
C5 C 0.2383(4) 0.42349(10) 0.03189(19) 0.0208(5) Uani 1 1 d . .
C6 C 0.4153(4) 0.45498(10) -0.0057(2) 0.0226(5) Uani 1 1 d . .
H6 H 0.5494 0.4384 -0.0299 0.027 Uiso 1 1 calc R U
C7 C 0.3982(4) 0.50999(11) -0.0084(2) 0.0266(6) Uani 1 1 d . .
H7 H 0.5205 0.5308 -0.0339 0.032 Uiso 1 1 calc R U
C8 C 0.2038(5) 0.53490(11) 0.0259(2) 0.0297(6) Uani 1 1 d . .
H8 H 0.1919 0.5727 0.0245 0.036 Uiso 1 1 calc R U
C9 C 0.0266(4) 0.50382(12) 0.0626(2) 0.0302(6) Uani 1 1 d . .
H9 H -0.1078 0.5206 0.0858 0.036 Uiso 1 1 calc R U
C10 C 0.0426(4) 0.44894(11) 0.0658(2) 0.0260(6) Uani 1 1 d . .
H10 H -0.0804 0.4283 0.0914 0.031 Uiso 1 1 calc R U
C11 C 0.3470(4) 0.34469(9) -0.0814(2) 0.0195(5) Uani 1 1 d . .
C12 C 0.5591(4) 0.32545(10) -0.1052(2) 0.0235(5) Uani 1 1 d . .
H12 H 0.6649 0.3206 -0.0442 0.028 Uiso 1 1 calc R U
C13 C 0.6180(4) 0.31325(10) -0.2175(2) 0.0237(5) Uani 1 1 d . .
H13 H 0.7628 0.2994 -0.2315 0.028 Uiso 1 1 calc R U
C14 C 0.4703(4) 0.32085(10) -0.3099(2) 0.0220(5) Uani 1 1 d . .
C15 C 0.2574(4) 0.33993(10) -0.2852(2) 0.0217(5) Uani 1 1 d . .
H15 H 0.1521 0.3452 -0.3462 0.026 Uiso 1 1 calc R U
C16 C 0.1974(4) 0.35123(9) -0.1742(2) 0.0209(5) Uani 1 1 d . .
H16 H 0.0506 0.3638 -0.1600 0.025 Uiso 1 1 calc R U
C17 C 0.5401(4) 0.31050(11) -0.4315(2) 0.0300(6) Uani 1 1 d . .
H17A H 0.4344 0.3278 -0.4850 0.045 Uiso 1 1 calc R U
H17B H 0.5413 0.2720 -0.4459 0.045 Uiso 1 1 calc R U
H17C H 0.6903 0.3250 -0.4431 0.045 Uiso 1 1 calc R U
C18 C 0.3517(4) 0.37635(10) 0.2495(2) 0.0214(5) Uani 1 1 d . .
C19 C 0.1511(4) 0.36457(11) 0.3036(2) 0.0272(6) Uani 1 1 d . .
H19 H 0.0596 0.3365 0.2747 0.033 Uiso 1 1 calc R U
C20 C 0.0833(4) 0.39335(12) 0.3991(2) 0.0297(6) Uani 1 1 d . .
H20 H -0.0551 0.3852 0.4339 0.036 Uiso 1 1 calc R U
C21 C 0.2155(5) 0.43373(11) 0.4438(2) 0.0307(6) Uani 1 1 d . .
H21 H 0.1680 0.4535 0.5087 0.037 Uiso 1 1 calc R U
C22 C 0.4180(5) 0.44500(11) 0.3931(2) 0.0322(6) Uani 1 1 d . .
H22 H 0.5120 0.4720 0.4245 0.039 Uiso 1 1 calc R U
C23 C 0.4841(4) 0.41678(11) 0.2962(2) 0.0260(5) Uani 1 1 d . .
H23 H 0.6221 0.4253 0.2613 0.031 Uiso 1 1 calc R U
C24 C 0.6906(4) 0.61988(10) 0.70447(19) 0.0195(5) Uani 1 1 d . .
C25 C 0.8289(4) 0.64398(9) 0.60380(19) 0.0194(5) Uani 1 1 d . .
H25 H 0.9894 0.6351 0.6198 0.023 Uiso 1 1 calc R U
C26 C 0.8123(4) 0.70483(10) 0.5969(2) 0.0239(5) Uani 1 1 d . .
H26A H 0.6573 0.7149 0.5751 0.029 Uiso 1 1 calc R U
H26B H 0.8456 0.7202 0.6738 0.029 Uiso 1 1 calc R U
C27 C 0.9723(4) 0.72855(11) 0.5099(2) 0.0292(6) Uani 1 1 d . .
H27A H 1.1256 0.7176 0.5294 0.044 Uiso 1 1 calc R U
H27B H 0.9619 0.7676 0.5119 0.044 Uiso 1 1 calc R U
H27C H 0.9325 0.7157 0.4326 0.044 Uiso 1 1 calc R U
C28 C 0.7257(4) 0.55944(10) 0.71007(18) 0.0188(5) Uani 1 1 d . .
C29 C 0.5583(4) 0.52360(10) 0.6797(2) 0.0227(5) Uani 1 1 d . .
H29 H 0.4153 0.5366 0.6567 0.027 Uiso 1 1 calc R U
C30 C 0.5969(4) 0.46902(10) 0.6825(2) 0.0252(5) Uani 1 1 d . .
H30 H 0.4804 0.4450 0.6613 0.030 Uiso 1 1 calc R U
C31 C 0.8040(4) 0.44927(10) 0.7160(2) 0.0249(5) Uani 1 1 d . .
H31 H 0.8307 0.4119 0.7170 0.030 Uiso 1 1 calc R U
C32 C 0.9722(4) 0.48468(10) 0.7481(2) 0.0244(5) Uani 1 1 d . .
H32 H 1.1144 0.4715 0.7720 0.029 Uiso 1 1 calc R U
C33 C 0.9336(4) 0.53898(10) 0.7453(2) 0.0217(5) Uani 1 1 d . .
H33 H 1.0499 0.5628 0.7677 0.026 Uiso 1 1 calc R U
C34 C 0.7501(4) 0.64377(9) 0.8225(2) 0.0187(5) Uani 1 1 d . .
C35 C 0.5916(4) 0.64207(9) 0.9096(2) 0.0207(5) Uani 1 1 d . .
H35 H 0.4466 0.6284 0.8929 0.025 Uiso 1 1 calc R U
C36 C 0.6416(4) 0.65987(10) 1.0195(2) 0.0228(5) Uani 1 1 d . .
H36 H 0.5301 0.6582 1.0768 0.027 Uiso 1 1 calc R U
C37 C 0.8517(4) 0.68021(10) 1.0483(2) 0.0230(5) Uani 1 1 d . .
C38 C 1.0096(4) 0.68249(10) 0.9615(2) 0.0227(5) Uani 1 1 d . .
H38 H 1.1534 0.6969 0.9781 0.027 Uiso 1 1 calc R U
C39 C 0.9601(4) 0.66390(10) 0.8505(2) 0.0219(5) Uani 1 1 d . .
H39 H 1.0720 0.6651 0.7934 0.026 Uiso 1 1 calc R U
C40 C 0.9064(5) 0.69859(11) 1.1691(2) 0.0294(6) Uani 1 1 d . .
H40A H 0.8104 0.7288 1.1888 0.044 Uiso 1 1 calc R U
H40B H 1.0634 0.7096 1.1739 0.044 Uiso 1 1 calc R U
H40C H 0.8810 0.6693 1.2232 0.044 Uiso 1 1 calc R U
C41 C 0.7647(4) 0.61728(10) 0.49039(19) 0.0207(5) Uani 1 1 d . .
C42 C 0.5689(4) 0.63102(11) 0.4296(2) 0.0256(5) Uani 1 1 d . .
H42 H 0.4774 0.6590 0.4575 0.031 Uiso 1 1 calc R U
C43 C 0.5063(4) 0.60438(12) 0.3293(2) 0.0295(6) Uani 1 1 d . .
H43 H 0.3707 0.6136 0.2906 0.035 Uiso 1 1 calc R U
C44 C 0.6407(5) 0.56455(11) 0.2856(2) 0.0299(6) Uani 1 1 d . .
H44 H 0.5979 0.5464 0.2170 0.036 Uiso 1 1 calc R U
C45 C 0.8386(5) 0.55129(11) 0.3428(2) 0.0288(6) Uani 1 1 d . .
H45 H 0.9335 0.5245 0.3125 0.035 Uiso 1 1 calc R U
C46 C 0.8972(4) 0.57720(10) 0.4439(2) 0.0242(5) Uani 1 1 d . .
H46 H 1.0318 0.5674 0.4829 0.029 Uiso 1 1 calc R U
O1 O 0.0473(3) 0.34050(7) 0.05409(14) 0.0250(4) Uani 1 1 d . .
H1 H 0.0552 0.3071 0.0495 0.038 Uiso 1 1 calc R U
O2 O 0.4579(2) 0.63218(7) 0.68581(13) 0.0209(4) Uani 1 1 d . .
H2A H 0.4197 0.6235 0.6185 0.031 Uiso 1 1 calc R U

loop_
_atom_site_aniso_label
_atom_site_aniso_U_11
_atom_site_aniso_U_22
_atom_site_aniso_U_33
_atom_site_aniso_U_23
_atom_site_aniso_U_13
_atom_site_aniso_U_12
C1 0.0149(11) 0.0255(13) 0.0225(12) 0.0014(9) -0.0010(9) -0.0044(10)
C2 0.0167(12) 0.0239(13) 0.0227(11) 0.0033(10) -0.0012(9) -0.0045(10)
C3 0.0239(13) 0.0223(13) 0.0239(12) 0.0028(10) -0.0033(10) -0.0055(10)
C4 0.0223(13) 0.0236(13) 0.0281(12) 0.0012(10) 0.0000(10) -0.0010(10)
C5 0.0174(12) 0.0288(14) 0.0161(10) 0.0008(10) -0.0027(9) 0.0005(10)
C6 0.0195(12) 0.0252(14) 0.0230(12) 0.0001(10) -0.0015(9) 0.0006(10)
C7 0.0303(14) 0.0273(14) 0.0221(12) 0.0007(10) -0.0027(10) -0.0005(11)
C8 0.0390(16) 0.0240(14) 0.0260(13) -0.0021(11) -0.0060(11) 0.0059(11)
C9 0.0301(15) 0.0375(17) 0.0231(12) -0.0029(11) 0.0004(11) 0.0125(12)
C10 0.0222(13) 0.0346(15) 0.0213(12) 0.0019(11) 0.0015(10) 0.0023(11)
C11 0.0181(12) 0.0172(12) 0.0232(11) 0.0020(10) -0.0015(9) -0.0042(9)
C12 0.0185(12) 0.0254(14) 0.0266(13) 0.0029(10) -0.0032(10) -0.0014(10)
C13 0.0182(12) 0.0219(13) 0.0311(13) -0.0002(11) 0.0022(10) -0.0007(10)
C14 0.0232(13) 0.0181(12) 0.0248(12) -0.0004(10) 0.0007(10) -0.0028(10)
C15 0.0207(12) 0.0208(13) 0.0235(11) 0.0013(10) -0.0044(9) -0.0004(10)
C16 0.0168(12) 0.0202(13) 0.0256(12) 0.0000(10) -0.0022(9) 0.0000(9)
C17 0.0266(14) 0.0334(16) 0.0301(13) -0.0073(12) 0.0021(11) 0.0010(11)
C18 0.0217(12) 0.0224(13) 0.0198(11) 0.0059(9) -0.0046(9) -0.0002(10)
C19 0.0211(13) 0.0348(15) 0.0255(12) 0.0029(11) -0.0043(10) -0.0057(11)
C20 0.0217(13) 0.0423(17) 0.0251(13) 0.0063(11) 0.0024(10) 0.0010(12)
C21 0.0349(15) 0.0340(16) 0.0231(12) 0.0006(11) 0.0041(11) 0.0056(12)
C22 0.0397(16) 0.0294(15) 0.0277(13) -0.0006(11) 0.0008(11) -0.0078(12)
C23 0.0244(13) 0.0287(14) 0.0249(12) 0.0020(11) 0.0010(10) -0.0047(11)
C24 0.0133(11) 0.0220(13) 0.0231(11) 0.0006(10) 0.0009(9) 0.0014(9)
C25 0.0171(11) 0.0195(12) 0.0215(11) 0.0000(9) 0.0012(9) 0.0012(9)
C26 0.0257(13) 0.0216(13) 0.0244(12) 0.0009(10) 0.0036(10) 0.0027(10)
C27 0.0322(14) 0.0250(14) 0.0306(14) 0.0018(11) 0.0062(11) -0.0044(11)
C28 0.0189(12) 0.0219(13) 0.0156(11) -0.0003(9) 0.0036(9) -0.0008(10)
C29 0.0183(12) 0.0247(14) 0.0252(12) 0.0002(10) -0.0002(9) 0.0006(10)
C30 0.0245(13) 0.0213(14) 0.0297(13) -0.0006(10) -0.0018(10) -0.0050(10)
C31 0.0278(14) 0.0189(12) 0.0279(12) 0.0014(10) 0.0021(10) 0.0003(10)
C32 0.0209(12) 0.0248(14) 0.0273(12) 0.0026(10) -0.0025(9) 0.0019(10)
C33 0.0181(12) 0.0240(14) 0.0229(12) 0.0003(10) -0.0019(9) -0.0024(10)
C34 0.0196(12) 0.0140(12) 0.0225(11) 0.0010(9) 0.0001(9) 0.0018(9)
C35 0.0177(12) 0.0191(13) 0.0255(12) 0.0017(10) 0.0014(9) -0.0004(10)
C36 0.0244(13) 0.0226(13) 0.0217(12) 0.0020(10) 0.0057(10) 0.0024(10)
C37 0.0279(14) 0.0167(12) 0.0244(12) -0.0005(10) -0.0006(10) 0.0022(10)
C38 0.0201(12) 0.0184(13) 0.0293(13) -0.0014(10) -0.0025(10) -0.0016(10)
C39 0.0183(12) 0.0229(13) 0.0246(12) -0.0008(10) 0.0038(9) 0.0011(10)
C40 0.0346(15) 0.0308(15) 0.0228(13) -0.0026(11) 0.0003(11) -0.0020(12)
C41 0.0197(12) 0.0215(13) 0.0210(11) 0.0024(9) 0.0031(9) -0.0031(9)
C42 0.0246(13) 0.0293(14) 0.0230(12) 0.0030(10) 0.0027(10) 0.0032(11)
C43 0.0242(13) 0.0406(17) 0.0234(13) 0.0055(11) -0.0031(10) -0.0034(11)
C44 0.0334(15) 0.0343(16) 0.0219(12) -0.0023(11) -0.0005(11) -0.0065(12)
C45 0.0347(15) 0.0262(15) 0.0257(13) -0.0033(11) 0.0054(11) -0.0013(11)
C46 0.0240(13) 0.0249(14) 0.0238(12) 0.0007(10) 0.0032(10) 0.0006(10)
O1 0.0169(8) 0.0326(10) 0.0256(9) 0.0027(8) -0.0004(7) -0.0063(7)
O2 0.0148(8) 0.0245(10) 0.0235(8) -0.0016(7) -0.0011(6) 0.0031(7)

loop_
_atom_type_symbol
_atom_type_description
_atom_type_scat_dispersion_real
_atom_type_scat_dispersion_imag
_atom_type_scat_source
C C 0.0181 0.0091 'International Tables Vol C Tables 4.2.6.8 and 6.1.1.4'
H H 0.0000 0.0000 'International Tables Vol C Tables 4.2.6.8 and 6.1.1.4'
O O 0.0492 0.0322 'International Tables Vol C Tables 4.2.6.8 and 6.1.1.4'

loop_
_geom_angle_atom_site_label_1
_geom_angle_atom_site_label_2
_geom_angle_atom_site_label_3
_geom_angle
O1 C1 C5 107.56(19)
O1 C1 C11 107.98(18)
C5 C1 C11 107.81(19)
O1 C1 C2 108.90(18)
C5 C1 C2 109.64(19)
C11 C1 C2 114.71(19)
C18 C2 C3 111.48(19)
C18 C2 C1 110.9(2)
C3 C2 C1 112.24(19)
C18 C2 H2 107.3
C3 C2 H2 107.3
C1 C2 H2 107.3
C4 C3 C2 112.4(2)
C4 C3 H3A 109.1
C2 C3 H3A 109.1
C4 C3 H3B 109.1
C2 C3 H3B 109.1
H3A C3 H3B 107.9
C3 C4 H4A 109.5
C3 C4 H4B 109.5
H4A C4 H4B 109.5
C3 C4 H4C 109.5
H4A C4 H4C 109.5
H4B C4 H4C 109.5
C10 C5 C6 118.3(2)
C10 C5 C1 122.3(2)
C6 C5 C1 119.5(2)
C7 C6 C5 121.0(2)
C7 C6 H6 119.5
C5 C6 H6 119.5
C6 C7 C8 120.4(3)
C6 C7 H7 119.8
C8 C7 H7 119.8
C7 C8 C9 119.0(3)
C7 C8 H8 120.5
C9 C8 H8 120.5
C10 C9 C8 121.0(2)
C10 C9 H9 119.5
C8 C9 H9 119.5
C9 C10 C5 120.4(2)
C9 C10 H10 119.8
C5 C10 H10 119.8
C12 C11 C16 117.5(2)
C12 C11 C1 126.0(2)
C16 C11 C1 116.3(2)
C11 C12 C13 120.6(2)
C11 C12 H12 119.7
C13 C12 H12 119.7
C12 C13 C14 121.7(2)
C12 C13 H13 119.1
C14 C13 H13 119.1
C13 C14 C15 117.3(2)
C13 C14 C17 121.3(2)
C15 C14 C17 121.4(2)
C16 C15 C14 121.1(2)
C16 C15 H15 119.4
C14 C15 H15 119.4
C15 C16 C11 121.7(2)
C15 C16 H16 119.1
C11 C16 H16 119.1
C14 C17 H17A 109.5
C14 C17 H17B 109.5
H17A C17 H17B 109.5
C14 C17 H17C 109.5
H17A C17 H17C 109.5
H17B C17 H17C 109.5
C23 C18 C19 117.8(2)
C23 C18 C2 120.4(2)
C19 C18 C2 121.7(2)
C20 C19 C18 120.9(2)
C20 C19 H19 119.5
C18 C19 H19 119.5
C21 C20 C19 120.6(2)
C21 C20 H20 119.7
C19 C20 H20 119.7
C20 C21 C22 119.3(2)
C20 C21 H21 120.4
C22 C21 H21 120.4
C21 C22 C23 120.1(3)
C21 C22 H22 119.9
C23 C22 H22 119.9
C18 C23 C22 121.2(2)
C18 C23 H23 119.4
C22 C23 H23 119.4
O2 C24 C28 110.50(19)
O2 C24 C34 105.18(17)
C28 C24 C34 108.59(18)
O2 C24 C25 109.05(18)
C28 C24 C25 109.89(18)
C34 C24 C25 113.53(19)
C41 C25 C26 112.17(19)
C41 C25 C24 110.36(19)
C26 C25 C24 112.92(19)
C41 C25 H25 107.0
C26 C25 H25 107.0
C24 C25 H25 107.0
C27 C26 C25 112.5(2)
C27 C26 H26A 109.1
C25 C26 H26A 109.1
C27 C26 H26B 109.1
C25 C26 H26B 109.1
H26A C26 H26B 107.8
C26 C27 H27A 109.5
C26 C27 H27B 109.5
H27A C27 H27B 109.5
C26 C27 H27C 109.5
H27A C27 H27C 109.5
H27B C27 H27C 109.5
C29 C28 C33 118.1(2)
C29 C28 C24 122.2(2)
C33 C28 C24 119.7(2)
C28 C29 C30 120.9(2)
C28 C29 H29 119.6
C30 C29 H29 119.6
C31 C30 C29 120.5(2)
C31 C30 H30 119.8
C29 C30 H30 119.8
C30 C31 C32 119.2(2)
C30 C31 H31 120.4
C32 C31 H31 120.4
C33 C32 C31 120.3(2)
C33 C32 H32 119.9
C31 C32 H32 119.9
C32 C33 C28 121.0(2)
C32 C33 H33 119.5
C28 C33 H33 119.5
C39 C34 C35 117.6(2)
C39 C34 C24 123.3(2)
C35 C34 C24 119.0(2)
C36 C35 C34 121.3(2)
C36 C35 H35 119.3
C34 C35 H35 119.3
C35 C36 C37 121.5(2)
C35 C36 H36 119.3
C37 C36 H36 119.3
C36 C37 C38 117.4(2)
C36 C37 C40 121.2(2)
C38 C37 C40 121.4(2)
C37 C38 C39 121.1(2)
C37 C38 H38 119.4
C39 C38 H38 119.4
C34 C39 C38 121.0(2)
C34 C39 H39 119.5
C38 C39 H39 119.5
C37 C40 H40A 109.5
C37 C40 H40B 109.5
H40A C40 H40B 109.5
C37 C40 H40C 109.5
H40A C40 H40C 109.5
H40B C40 H40C 109.5
C46 C41 C42 117.3(2)
C46 C41 C25 121.0(2)
C42 C41 C25 121.7(2)
C43 C42 C41 121.1(2)
C43 C42 H42 119.4
C41 C42 H42 119.4
C44 C43 C42 120.2(2)
C44 C43 H43 119.9
C42 C43 H43 119.9
C43 C44 C45 119.6(2)
C43 C44 H44 120.2
C45 C44 H44 120.2
C46 C45 C44 119.8(3)
C46 C45 H45 120.1
C44 C45 H45 120.1
C45 C46 C41 122.0(2)
C45 C46 H46 119.0
C41 C46 H46 119.0
C1 O1 H1 109.5
C24 O2 H2A 109.5

loop_
_geom_bond_atom_site_label_1
_geom_bond_atom_site_label_2
_geom_bond_distance
C1 O1 1.442(3)
C1 C5 1.520(4)
C1 C11 1.532(3)
C1 C2 1.562(3)
C2 C18 1.523(3)
C2 C3 1.536(3)
C2 H2 1.0000
C3 C4 1.522(3)
C3 H3A 0.9900
C3 H3B 0.9900
C4 H4A 0.9800
C4 H4B 0.9800
C4 H4C 0.9800
C5 C10 1.396(3)
C5 C6 1.396(3)
C6 C7 1.383(4)
C6 H6 0.9500
C7 C8 1.384(4)
C7 H7 0.9500
C8 C9 1.388(4)
C8 H8 0.9500
C9 C10 1.380(4)
C9 H9 0.9500
C10 H10 0.9500
C11 C12 1.389(3)
C11 C16 1.401(3)
C12 C13 1.390(3)
C12 H12 0.9500
C13 C14 1.393(3)
C13 H13 0.9500
C14 C15 1.394(3)
C14 C17 1.502(3)
C15 C16 1.374(3)
C15 H15 0.9500
C16 H16 0.9500
C17 H17A 0.9800
C17 H17B 0.9800
C17 H17C 0.9800
C18 C23 1.391(4)
C18 C19 1.395(3)
C19 C20 1.389(4)
C19 H19 0.9500
C20 C21 1.381(4)
C20 H20 0.9500
C21 C22 1.384(4)
C21 H21 0.9500
C22 C23 1.392(4)
C22 H22 0.9500
C23 H23 0.9500
C24 O2 1.439(3)
C24 C28 1.531(3)
C24 C34 1.533(3)
C24 C25 1.565(3)
C25 C41 1.522(3)
C25 C26 1.531(3)
C25 H25 1.0000
C26 C27 1.523(3)
C26 H26A 0.9900
C26 H26B 0.9900
C27 H27A 0.9800
C27 H27B 0.9800
C27 H27C 0.9800
C28 C29 1.387(3)
C28 C33 1.401(3)
C29 C30 1.388(4)
C29 H29 0.9500
C30 C31 1.384(4)
C30 H30 0.9500
C31 C32 1.389(4)
C31 H31 0.9500
C32 C33 1.381(4)
C32 H32 0.9500
C33 H33 0.9500
C34 C39 1.388(3)
C34 C35 1.398(3)
C35 C36 1.381(3)
C35 H35 0.9500
C36 C37 1.392(4)
C36 H36 0.9500
C37 C38 1.394(3)
C37 C40 1.508(3)
C38 C39 1.399(3)
C38 H38 0.9500
C39 H39 0.9500
C40 H40A 0.9800
C40 H40B 0.9800
C40 H40C 0.9800
C41 C46 1.394(3)
C41 C42 1.401(3)
C42 C43 1.390(4)
C42 H42 0.9500
C43 C44 1.383(4)
C43 H43 0.9500
C44 C45 1.389(4)
C44 H44 0.9500
C45 C46 1.383(4)
C45 H45 0.9500
C46 H46 0.9500
O1 H1 0.8400
O2 H2A 0.8400
